data_7009336
loop_
_publ_author_name
'He, Zhicong'
'Chaimungkalanont, P. Jinny'
'Craig, Donald C.'
'Colbran, Stephen B.'

_publ_section_title
;
 Copper(II) complexes of 6-hydroxymethyl-substituted
 tris(2-pyridylmethyl)amine ligands
;
_journal_issue 9
_journal_name_full 'Journal of the Chemical Society, Dalton Transactions'
_journal_page_first 1419
_journal_paper_doi 10.1039/b000092m
_journal_year 2000
_chemical_formula_moiety 'C20 H20 B Cu F2 N4 O2 +, B F4 -'
_chemical_formula_sum 'C20 H20 B2 Cu F6 N4 O2'
_chemical_formula_weight 547.6
_space_group_IT_number 14
_symmetry_cell_setting monoclinic
_symmetry_space_group_name_Hall '-P 2ybc'
_symmetry_space_group_name_H-M 'P 1 21/c 1'
_atom_type_scat_source 'International Tables for X-ray Crystallography, Vol. IV'
_audit_creation_method 'RAELSPUB and manual entry'
_cell_angle_alpha 90
_cell_angle_beta 119.44(2)
_cell_angle_gamma 90
_cell_formula_units_Z 4
_cell_length_a 9.206(5)
_cell_length_b 20.410(4)
_cell_length_c 13.364(7)
_cell_measurement_reflns_used 10
_cell_measurement_temperature 294
_cell_measurement_theta_max 12
_cell_measurement_theta_min 10
_cell_volume 2186.8(18)
_diffrn_measurement_device_type 'Nonius CAD-4'
_diffrn_measurement_method \w--2\q
_diffrn_radiation_type 'Mo K\a'
_diffrn_radiation_wavelength 0.71073
_diffrn_reflns_av_R_equivalents 0.019
_diffrn_reflns_limit_h_max 10
_diffrn_reflns_limit_h_min -10
_diffrn_reflns_limit_k_max 24
_diffrn_reflns_limit_k_min 0
_diffrn_reflns_limit_l_max 15
_diffrn_reflns_limit_l_min 0
_diffrn_reflns_number 4009
_diffrn_reflns_theta_max 25
_diffrn_standards_decay_% 0
_diffrn_standards_interval_time 30min
_diffrn_standards_number 1
_exptl_absorpt_coefficient_mu 1.075
_exptl_absorpt_correction_T_max 0.91
_exptl_absorpt_correction_T_min 0.80
_exptl_absorpt_correction_type analytical
_exptl_absorpt_process_details '(DeMeulenaer & Tompa, 1965)'
_exptl_crystal_colour blue
_exptl_crystal_density_diffrn 1.66
_exptl_crystal_density_method 'not measured'
_exptl_crystal_description plate
_exptl_crystal_F_000 1108.0
_exptl_crystal_size_max 0.27
_exptl_crystal_size_mid 0.21
_exptl_crystal_size_min 0.05
_refine_diff_density_max 0.88
_refine_diff_density_min -0.77
_refine_ls_extinction_method none
_refine_ls_goodness_of_fit_ref 1.78
_refine_ls_hydrogen_treatment noref
_refine_ls_number_parameters 307
_refine_ls_number_reflns 2498
_refine_ls_R_factor_gt 0.048
_refine_ls_shift/su_max 0.007
_refine_ls_structure_factor_coef F
_refine_ls_weighting_details 'w = 1/[\s^2^(F) + 0.0016F^2^]'
_refine_ls_weighting_scheme calc
_refine_ls_wR_factor_ref 0.059
_reflns_number_gt 2498
_reflns_number_total 3834
_reflns_threshold_expression I>3\s(I)
_cod_data_source_file b000092m.txt
_cod_data_source_block COMPOUND4
_cod_depositor_comments
;
 Changing the _atom_site_occupancy data item value from '?' to '1'
 for all fully occupied atom sites.

 Antanas Vaitkus,
 2017-02-09
;
_cod_original_cell_volume 2187(2)
_cod_original_sg_symbol_H-M 'P 21/c'
_cod_original_formula_sum 'C20 H20 B2 Cu1 F6 N4 O2'
_cod_database_code 7009336

loop_
_symmetry_equiv_pos_site_id
_symmetry_equiv_pos_as_xyz
1 x,y,z
2 -x,1/2+y,1/2-z
3 -x,-y,-z
4 x,1/2-y,1/2+z

loop_
_atom_site_label
_atom_site_fract_x
_atom_site_fract_y
_atom_site_fract_z
_atom_site_U_iso_or_equiv
_atom_site_adp_type
_atom_site_type_symbol
_atom_site_occupancy
Cu 0.46771(7) 0.24059(3) 0.27601(5) 0.0414(2) Uani Cu 1
O1 0.2668(4) 0.2457(2) 0.2919(3) 0.0469(8) Uani O 1
O2 0.1648(4) 0.1765(2) 0.1331(3) 0.0516(9) Uani O 1
N1 0.4148(5) 0.3001(2) 0.1256(3) 0.048(1) Uani N 1
N2 0.5314(5) 0.3123(2) 0.3838(3) 0.041(1) Uani N 1
N3 0.5028(5) 0.1462(2) 0.2609(3) 0.044(1) Uani N 1
N4 0.7050(5) 0.2506(2) 0.3033(3) 0.046(1) Uani N 1
C1 0.6912(6) 0.2587(3) 0.1893(4) 0.054(1) Uani C 1
C2 0.5556(7) 0.3074(3) 0.1198(4) 0.049(1) Uani C 1
C3 0.5731(8) 0.3570(3) 0.0558(5) 0.066(2) Uani C 1
C4 0.4385(10) 0.3991(3) -0.0050(5) 0.074(2) Uani C 1
C5 0.2949(9) 0.3909(3) 0.0001(6) 0.076(2) Uani C 1
C6 0.2881(7) 0.3409(3) 0.0668(5) 0.060(2) Uani C 1
C7 0.7876(6) 0.3094(3) 0.3781(5) 0.055(1) Uani C 1
C8 0.6804(6) 0.3394(3) 0.4221(4) 0.046(1) Uani C 1
C9 0.7270(7) 0.3931(3) 0.4947(5) 0.060(2) Uani C 1
C10 0.6123(8) 0.4179(3) 0.5227(5) 0.067(2) Uani C 1
C11 0.4564(7) 0.3897(3) 0.4805(5) 0.057(2) Uani C 1
C12 0.4188(6) 0.3354(2) 0.4109(4) 0.043(1) Uani C 1
C13 0.2582(7) 0.2985(3) 0.3584(5) 0.050(1) Uani C 1
C14 0.7872(6) 0.1883(3) 0.3595(5) 0.056(2) Uani C 1
C15 0.6687(6) 0.1316(3) 0.3097(4) 0.051(1) Uani C 1
C16 0.7239(8) 0.0685(3) 0.3173(6) 0.066(2) Uani C 1
C17 0.6095(9) 0.0186(3) 0.2761(6) 0.073(2) Uani C 1
C18 0.4419(8) 0.0326(3) 0.2266(5) 0.063(2) Uani C 1
C19 0.3924(7) 0.0971(3) 0.2189(5) 0.049(1) Uani C 1
C20 0.2073(7) 0.1116(3) 0.1625(5) 0.061(2) Uani C 1
B 0.1116(7) 0.2160(3) 0.1973(6) 0.048(2) Uani B 1
F1 0.0084(4) 0.2658(2) 0.1281(3) 0.0688(9) Uani F 1
F2 0.0318(4) 0.1825(2) 0.2460(3) 0.0676(9) Uani F 1
BT -0.0185(10) 0.4549(4) 0.2688(8) 0.070(5) Uani B 0.34
F1T -0.0469(27) 0.4602(8) 0.3571(13) 0.199(9) Uani F 0.34
F2T 0.1442(10) 0.4616(7) 0.3062(17) 0.157(5) Uani F 0.34
F3T -0.0691(16) 0.3962(5) 0.2200(14) 0.130(6) Uani F 0.34
F4T -0.1022(17) 0.5015(6) 0.1919(11) 0.109(6) Uani F 0.34
BT' -0.0371(9) 0.4570(3) 0.2292(7) 0.070(6) Uani B 0.38
F1T' -0.0470(17) 0.4074(5) 0.2903(11) 0.124(5) Uani F 0.38
F2T' -0.1852(12) 0.4864(6) 0.1721(12) 0.154(8) Uani F 0.38
F3T' 0.0761(13) 0.5000(5) 0.2995(11) 0.128(4) Uani F 0.38
F4T' 0.0077(21) 0.4344(7) 0.1548(12) 0.190(9) Uani F 0.38
BT'' -0.0097(12) 0.4626(5) 0.2626(10) 0.068(5) Uani B 0.28
F1T'' -0.0121(21) 0.5243(5) 0.2292(16) 0.122(6) Uani F 0.28
F2T'' -0.1606(17) 0.4463(8) 0.2452(20) 0.145(8) Uani F 0.28
F3T'' 0.0329(27) 0.4228(7) 0.2022(18) 0.136(8) Uani F 0.28
F4T'' 0.1010(25) 0.4570(10) 0.3740(12) 0.186(5) Uani F 0.28
H1C1 0.6635 0.2155 0.1486 0.054 Uani H 1
H2C1 0.7997 0.2750 0.1988 0.054 Uani H 1
HC3 0.6792 0.3625 0.0533 0.066 Uani H 1
HC4 0.4470 0.4352 -0.0525 0.074 Uani H 1
HC5 0.1972 0.4206 -0.0435 0.076 Uani H 1
HC6 0.1836 0.3350 0.0712 0.060 Uani H 1
H1C7 0.8087 0.3429 0.3322 0.055 Uani H 1
H2C7 0.8960 0.2955 0.4451 0.055 Uani H 1
HC9 0.8400 0.4133 0.5257 0.060 Uani H 1
HC10 0.6423 0.4569 0.5744 0.067 Uani H 1
HC11 0.3729 0.4083 0.5000 0.057 Uani H 1
H1C13 0.1646 0.3284 0.3079 0.050 Uani H 1
H2C13 0.2384 0.2808 0.4205 0.050 Uani H 1
H1C14 0.8260 0.1913 0.4436 0.056 Uani H 1
H2C14 0.8852 0.1808 0.3478 0.056 Uani H 1
HC16 0.8458 0.0590 0.3525 0.066 Uani H 1
HC17 0.6477 -0.0279 0.2820 0.073 Uani H 1
HC18 0.3573 -0.0034 0.1967 0.063 Uani H 1
H1C20 0.1674 0.0984 0.2170 0.061 Uani H 1
H2C20 0.1492 0.0847 0.0909 0.061 Uani H 1

loop_
_atom_site_aniso_label
_atom_site_aniso_U_11
_atom_site_aniso_U_22
_atom_site_aniso_U_33
_atom_site_aniso_U_12
_atom_site_aniso_U_13
_atom_site_aniso_U_23
_atom_site_aniso_type_symbol
Cu 0.0283(3) 0.0532(4) 0.0417(3) 0.0007(3) 0.0165(2) -0.0062(3) Cu
O1 0.034(2) 0.058(2) 0.048(2) 0.003(2) 0.019(2) -0.006(2) O
O2 0.039(2) 0.063(3) 0.050(2) -0.002(2) 0.019(2) -0.007(2) O
N1 0.040(3) 0.055(3) 0.041(3) 0.001(2) 0.014(2) 0.001(2) N
N2 0.038(2) 0.047(3) 0.034(2) -0.001(2) 0.014(2) 0.000(2) N
N3 0.036(2) 0.051(3) 0.047(3) 0.002(2) 0.021(2) -0.003(2) N
N4 0.033(2) 0.061(3) 0.044(2) 0.000(2) 0.020(2) -0.002(2) N
C1 0.044(3) 0.072(4) 0.051(3) -0.002(3) 0.027(3) -0.008(3) C
C2 0.049(3) 0.063(4) 0.034(3) -0.009(3) 0.020(3) -0.009(3) C
C3 0.081(5) 0.077(4) 0.050(4) -0.023(4) 0.040(4) -0.010(3) C
C4 0.105(6) 0.059(4) 0.056(4) -0.007(4) 0.038(4) 0.007(3) C
C5 0.077(5) 0.069(5) 0.063(4) 0.009(4) 0.020(4) 0.006(4) C
C6 0.052(4) 0.062(4) 0.050(3) 0.003(3) 0.013(3) 0.005(3) C
C7 0.038(3) 0.073(4) 0.050(3) -0.010(3) 0.018(3) -0.009(3) C
C8 0.042(3) 0.051(3) 0.035(3) -0.004(3) 0.011(2) 0.002(2) C
C9 0.053(4) 0.053(4) 0.054(4) -0.010(3) 0.012(3) -0.003(3) C
C10 0.075(4) 0.057(4) 0.053(4) -0.004(3) 0.020(3) -0.018(3) C
C11 0.068(4) 0.055(4) 0.048(3) 0.007(3) 0.030(3) -0.004(3) C
C12 0.043(3) 0.051(3) 0.033(3) 0.012(2) 0.016(2) 0.006(2) C
C13 0.048(3) 0.057(3) 0.051(3) 0.007(3) 0.029(3) -0.002(3) C
C14 0.034(3) 0.073(4) 0.056(4) 0.014(3) 0.018(3) 0.005(3) C
C15 0.045(3) 0.062(4) 0.047(3) 0.013(3) 0.025(3) 0.005(3) C
C16 0.061(4) 0.067(4) 0.074(4) 0.026(3) 0.035(4) 0.015(3) C
C17 0.101(5) 0.053(4) 0.079(5) 0.023(4) 0.055(4) 0.012(4) C
C18 0.073(4) 0.052(4) 0.075(4) 0.003(3) 0.045(4) -0.003(3) C
C19 0.053(3) 0.046(3) 0.054(3) 0.003(3) 0.032(3) -0.002(3) C
C20 0.048(3) 0.053(4) 0.086(5) -0.006(3) 0.036(3) -0.018(3) C
B 0.031(3) 0.054(4) 0.053(4) 0.002(3) 0.016(3) 0.004(3) B
F1 0.049(2) 0.076(2) 0.060(2) 0.018(2) 0.011(2) 0.008(2) F
F2 0.050(2) 0.081(2) 0.087(3) -0.005(2) 0.046(2) -0.002(2) F
BT 0.050(6) 0.053(5) 0.093(9) 0.003(2) 0.024(4) 0.019(3) B
F1T 0.314(9) 0.176(9) 0.185(9) 0.039(9) 0.181(9) 0.039(7) F
F2T 0.044(5) 0.110(7) 0.252(9) 0.001(3) 0.023(4) 0.025(6) F
F3T 0.107(8) 0.057(5) 0.192(9) -0.014(3) 0.047(7) -0.005(4) F
F4T 0.083(7) 0.074(4) 0.134(9) 0.022(4) 0.025(5) 0.043(4) F
BT' 0.050(6) 0.053(5) 0.091(9) 0.002(2) 0.023(5) 0.016(3) B
F1T' 0.123(8) 0.072(5) 0.188(9) 0.006(3) 0.085(6) 0.052(4) F
F2T' 0.062(8) 0.112(7) 0.201(9) 0.024(4) -0.002(7) 0.040(5) F
F3T' 0.072(5) 0.075(4) 0.177(9) -0.020(4) 0.016(4) -0.004(4) F
F4T' 0.288(9) 0.156(9) 0.193(9) 0.036(8) 0.171(9) 0.004(7) F
BT'' 0.046(6) 0.051(5) 0.092(9) 0.002(2) 0.021(4) 0.016(3) B
F1T'' 0.107(7) 0.056(4) 0.194(9) 0.001(3) 0.068(7) 0.036(3) F
F2T'' 0.081(8) 0.100(7) 0.272(9) 0.000(3) 0.101(8) 0.036(6) F
F3T'' 0.161(9) 0.096(6) 0.190(9) 0.025(4) 0.116(8) 0.004(5) F
F4T'' 0.180(9) 0.157(9) 0.105(8) 0.017(7) -0.020(5) 0.018(5) F

loop_
_geom_angle_atom_site_label_1
_geom_angle_atom_site_label_2
_geom_angle_atom_site_label_3
_geom_angle
_geom_angle_site_symmetry_1
_geom_angle_site_symmetry_2
_geom_angle_site_symmetry_3
_geom_angle_publ_flag
O1 Cu N1 105.8(1) 1_555 1_555 1_555 no
O1 Cu N2 80.5(2) 1_555 1_555 1_555 no
O1 Cu N3 105.8(2) 1_555 1_555 1_555 no
O1 Cu N4 163.2(1) 1_555 1_555 1_555 no
N1 Cu N2 96.5(2) 1_555 1_555 1_555 no
N1 Cu N3 114.9(2) 1_555 1_555 1_555 no
N1 Cu N4 81.1(2) 1_555 1_555 1_555 no
N2 Cu N3 143.9(2) 1_555 1_555 1_555 no
N2 Cu N4 83.4(2) 1_555 1_555 1_555 no
N3 Cu N4 84.3(2) 1_555 1_555 1_555 no
Cu O1 C13 116.9(3) 1_555 1_555 1_555 no
Cu O1 B 116.5(3) 1_555 1_555 1_555 no
C13 O1 B 120.8(4) 1_555 1_555 1_555 no
C20 O2 B 120.2(4) 1_555 1_555 1_555 no
Cu N1 C2 109.2(3) 1_555 1_555 1_555 no
Cu N1 C6 128.7(4) 1_555 1_555 1_555 no
C2 N1 C6 119.1(5) 1_555 1_555 1_555 no
Cu N2 C8 118.7(4) 1_555 1_555 1_555 no
Cu N2 C12 118.4(3) 1_555 1_555 1_555 no
C8 N2 C12 122.7(4) 1_555 1_555 1_555 no
Cu N3 C15 111.3(3) 1_555 1_555 1_555 no
Cu N3 C19 130.0(3) 1_555 1_555 1_555 no
C15 N3 C19 118.5(4) 1_555 1_555 1_555 no
Cu N4 C1 106.6(3) 1_555 1_555 1_555 no
Cu N4 C7 110.1(3) 1_555 1_555 1_555 no
Cu N4 C14 103.9(3) 1_555 1_555 1_555 no
C1 N4 C7 110.8(4) 1_555 1_555 1_555 no
C1 N4 C14 112.6(4) 1_555 1_555 1_555 no
C7 N4 C14 112.5(4) 1_555 1_555 1_555 no
N4 C1 C2 109.6(4) 1_555 1_555 1_555 no
N1 C2 C1 115.0(5) 1_555 1_555 1_555 no
N1 C2 C3 121.6(5) 1_555 1_555 1_555 no
C1 C2 C3 123.4(5) 1_555 1_555 1_555 no
C2 C3 C4 118.1(6) 1_555 1_555 1_555 no
C3 C4 C5 120.0(6) 1_555 1_555 1_555 no
C4 C5 C6 118.4(6) 1_555 1_555 1_555 no
N1 C6 C5 122.8(6) 1_555 1_555 1_555 no
N4 C7 C8 111.7(4) 1_555 1_555 1_555 no
N2 C8 C7 115.6(4) 1_555 1_555 1_555 no
N2 C8 C9 120.4(5) 1_555 1_555 1_555 no
C7 C8 C9 124.0(5) 1_555 1_555 1_555 no
C8 C9 C10 117.8(5) 1_555 1_555 1_555 no
C9 C10 C11 121.1(5) 1_555 1_555 1_555 no
C10 C11 C12 118.4(5) 1_555 1_555 1_555 no
N2 C12 C11 119.6(5) 1_555 1_555 1_555 no
N2 C12 C13 114.5(4) 1_555 1_555 1_555 no
C11 C12 C13 125.8(5) 1_555 1_555 1_555 no
O1 C13 C12 109.2(4) 1_555 1_555 1_555 no
N4 C14 C15 110.9(4) 1_555 1_555 1_555 no
N3 C15 C14 116.2(4) 1_555 1_555 1_555 no
N3 C15 C16 121.8(5) 1_555 1_555 1_555 no
C14 C15 C16 121.9(5) 1_555 1_555 1_555 no
C15 C16 C17 119.1(5) 1_555 1_555 1_555 no
C16 C17 C18 119.7(5) 1_555 1_555 1_555 no
C17 C18 C19 119.0(6) 1_555 1_555 1_555 no
N3 C19 C18 121.9(5) 1_555 1_555 1_555 no
N3 C19 C20 119.9(5) 1_555 1_555 1_555 no
C18 C19 C20 118.2(5) 1_555 1_555 1_555 no
O2 C20 C19 114.9(4) 1_555 1_555 1_555 no
O1 B O2 105.7(4) 1_555 1_555 1_555 no
O1 B F1 108.8(4) 1_555 1_555 1_555 no
O1 B F2 108.2(5) 1_555 1_555 1_555 no
O2 B F1 109.7(5) 1_555 1_555 1_555 no
O2 B F2 115.1(5) 1_555 1_555 1_555 no
F1 B F2 109.1(4) 1_555 1_555 1_555 no
FT BT FT 109.5 1_555 1_555 1_555 no

loop_
_geom_bond_atom_site_label_1
_geom_bond_atom_site_label_2
_geom_bond_distance
_geom_bond_site_symmetry_1
_geom_bond_site_symmetry_2
_geom_bond_publ_flag
Cu O1 1.966(3) 1_555 1_555 no
Cu N1 2.189(4) 1_555 1_555 no
Cu N2 1.931(4) 1_555 1_555 no
Cu N3 1.981(4) 1_555 1_555 no
Cu N4 2.041(4) 1_555 1_555 no
O1 C13 1.423(6) 1_555 1_555 no
O1 B 1.494(7) 1_555 1_555 no
O2 C20 1.383(6) 1_555 1_555 no
O2 B 1.428(7) 1_555 1_555 no
N1 C2 1.344(6) 1_555 1_555 no
N1 C6 1.331(6) 1_555 1_555 no
N2 C8 1.327(6) 1_555 1_555 no
N2 C12 1.340(6) 1_555 1_555 no
N3 C15 1.367(6) 1_555 1_555 no
N3 C19 1.338(6) 1_555 1_555 no
N4 C1 1.474(6) 1_555 1_555 no
N4 C7 1.507(6) 1_555 1_555 no
N4 C14 1.481(6) 1_555 1_555 no
C1 C2 1.506(7) 1_555 1_555 no
C2 C3 1.386(7) 1_555 1_555 no
C3 C4 1.393(9) 1_555 1_555 no
C4 C5 1.368(9) 1_555 1_555 no
C5 C6 1.375(8) 1_555 1_555 no
C7 C8 1.504(7) 1_555 1_555 no
C8 C9 1.385(7) 1_555 1_555 no
C9 C10 1.379(8) 1_555 1_555 no
C10 C11 1.384(8) 1_555 1_555 no
C11 C12 1.378(7) 1_555 1_555 no
C12 C13 1.492(7) 1_555 1_555 no
C14 C15 1.502(7) 1_555 1_555 no
C15 C16 1.370(7) 1_555 1_555 no
C16 C17 1.372(8) 1_555 1_555 no
C17 C18 1.378(9) 1_555 1_555 no
C18 C19 1.380(7) 1_555 1_555 no
C19 C20 1.516(7) 1_555 1_555 no
B F1 1.388(6) 1_555 1_555 no
B F2 1.379(7) 1_555 1_555 no
BT FT 1.333(3) 1_555 1_555 no
